data_4314704
loop_
_publ_author_name
'Lin-Hua Xie'
'Jian-Bin Lin'
'Xiao-Min Liu'
'Yu Wang'
'Wei-Xiong Zhang'
'Jie-Peng Zhang'
'Xiao-Ming Chen'

_publ_section_title
;
 Porous Coordination Polymer with Flexibility Imparted by Coordinatively
 Changeable Lithium Ions on the Pore Surface
;
_journal_name_full 'Inorganic Chemistry'
_journal_page_first 1158
_journal_page_last 1165
_journal_paper_doi 10.1021/ic902077j
_journal_volume 49
_journal_year 2010
_chemical_formula_sum 'C9 H3 Li O6 Zn'
_chemical_formula_weight 279.42
_chemical_name_systematic
; 
 ? 
;
_space_group_IT_number 92
_symmetry_cell_setting tetragonal
_symmetry_space_group_name_Hall 'P 4abw 2nw'
_symmetry_space_group_name_H-M 'P 41 21 2'
_atom_sites_solution_hydrogens geom
_atom_sites_solution_primary direct
_atom_sites_solution_secondary difmap
_audit_creation_method SHELXL-97
_cell_angle_alpha 90.00
_cell_angle_beta 90.00
_cell_angle_gamma 90.00
_cell_formula_units_Z 8
_cell_length_a 16.31360(10)
_cell_length_b 16.31360(10)
_cell_length_c 11.3049(2)
_cell_measurement_temperature 195(2)
_cell_volume 3008.61(6)
_computing_cell_refinement 'Bruker FRAMBO'
_computing_data_collection 'Bruker FRAMBO'
_computing_data_reduction 'Bruker SAINT'
_computing_molecular_graphics 'Bruker SHELXTL'
_computing_publication_material 'Bruker SHELXTL'
_computing_structure_refinement 'SHELXL-97 (Sheldrick, 1997)'
_computing_structure_solution 'SHELXS-97 (Sheldrick, 1990)'
_diffrn_ambient_temperature 195(2)
_diffrn_measured_fraction_theta_full 0.998
_diffrn_measured_fraction_theta_max 0.999
_diffrn_measurement_device_type 'Oxford Gemini S Ultra'
_diffrn_measurement_method 'phi and omega scans'
_diffrn_radiation_monochromator graphite
_diffrn_radiation_source 'fine-focus sealed tube'
_diffrn_radiation_type CuK\a
_diffrn_radiation_wavelength 1.54178
_diffrn_reflns_av_R_equivalents 0.0659
_diffrn_reflns_av_sigmaI/netI 0.0356
_diffrn_reflns_limit_h_max 18
_diffrn_reflns_limit_h_min -18
_diffrn_reflns_limit_k_max 17
_diffrn_reflns_limit_k_min -15
_diffrn_reflns_limit_l_max 12
_diffrn_reflns_limit_l_min -12
_diffrn_reflns_number 11190
_diffrn_reflns_theta_full 62.45
_diffrn_reflns_theta_max 62.45
_diffrn_reflns_theta_min 3.83
_exptl_absorpt_coefficient_mu 2.375
_exptl_absorpt_correction_type none
_exptl_crystal_colour colorless
_exptl_crystal_density_diffrn 1.234
_exptl_crystal_density_method 'not measured'
_exptl_crystal_description block
_exptl_crystal_F_000 1104
_exptl_crystal_size_max 0.19
_exptl_crystal_size_mid 0.15
_exptl_crystal_size_min 0.14
_refine_diff_density_max 1.264
_refine_diff_density_min -1.512
_refine_diff_density_rms 0.259
_refine_ls_abs_structure_details 'Flack H D (1983), Acta Cryst. A39, 876-881'
_refine_ls_abs_structure_Flack 0.05(8)
_refine_ls_extinction_method none
_refine_ls_goodness_of_fit_ref 1.338
_refine_ls_hydrogen_treatment constr
_refine_ls_matrix_type full
_refine_ls_number_parameters 154
_refine_ls_number_reflns 2381
_refine_ls_number_restraints 0
_refine_ls_restrained_S_all 1.338
_refine_ls_R_factor_all 0.0654
_refine_ls_R_factor_gt 0.0624
_refine_ls_shift/su_max 0.000
_refine_ls_shift/su_mean 0.000
_refine_ls_structure_factor_coef Fsqd
_refine_ls_weighting_details 'calc w=1/[\s^2^(Fo^2^)+(0.1368P)^2^+4.0495P] where P=(Fo^2^+2Fc^2^)/3'
_refine_ls_weighting_scheme calc
_refine_ls_wR_factor_gt 0.2035
_refine_ls_wR_factor_ref 0.2129
_reflns_number_gt 2300
_reflns_number_total 2381
_reflns_threshold_expression >2sigma(I)
_cod_data_source_file ic902077j_si_002_7.cif
_cod_data_source_block CO2-loaded-1
_cod_depositor_comments
;
The following automatic conversions were performed:

'_symmetry_cell_setting' value 'Tetragonal' changed to 'tetragonal'
according to the built-in table from CIF Core dictionary named
'cif_core.dic' version 2.4.1 from 2010-06-29.

Automatic conversion script
Id: cif_fix_values 1646 2011-03-28 12:23:43Z adriana 
;
_cod_database_code 4314704

loop_
_symmetry_equiv_pos_as_xyz
'x, y, z'
'-x, -y, z+1/2'
'-y+1/2, x+1/2, z+1/4'
'y+1/2, -x+1/2, z+3/4'
'-x+1/2, y+1/2, -z+1/4'
'x+1/2, -y+1/2, -z+3/4'
'y, x, -z'
'-y, -x, -z+1/2'

loop_
_atom_site_label
_atom_site_type_symbol
_atom_site_fract_x
_atom_site_fract_y
_atom_site_fract_z
_atom_site_U_iso_or_equiv
_atom_site_adp_type
_atom_site_occupancy
_atom_site_symmetry_multiplicity
_atom_site_calc_flag
_atom_site_refinement_flags
_atom_site_disorder_assembly
_atom_site_disorder_group
Li1 Li 0.1754(7) 0.5962(7) 0.8731(11) 0.017(2) Uani 1 1 d . . .
Zn1 Zn 0.08334(5) 0.67293(5) 0.08885(8) 0.0140(4) Uani 1 1 d . . .
O1 O 0.0030(3) 0.6805(3) 0.2265(4) 0.0158(10) Uani 1 1 d . . .
O2 O -0.0578(3) 0.6079(3) 0.3682(5) 0.0256(12) Uani 1 1 d . . .
O3 O 0.2509(3) 0.8291(3) 0.4058(5) 0.0236(11) Uani 1 1 d . . .
O4 O 0.3183(3) 0.7686(3) 0.5533(5) 0.0294(13) Uani 1 1 d . . .
O5 O 0.1935(3) 0.5156(3) 0.7405(4) 0.0162(11) Uani 1 1 d . . .
O6 O 0.1249(3) 0.4373(3) 0.6165(5) 0.0260(13) Uani 1 1 d . . .
C1 C 0.0026(4) 0.6429(4) 0.3253(7) 0.0187(15) Uani 1 1 d . . .
C2 C 0.2621(4) 0.7708(4) 0.4817(6) 0.0170(16) Uani 1 1 d . . .
C3 C 0.1571(4) 0.5036(4) 0.6424(7) 0.0197(15) Uani 1 1 d . . .
C4 C 0.0787(4) 0.6402(4) 0.3994(6) 0.0138(13) Uani 1 1 d . . .
C5 C 0.1365(4) 0.7017(4) 0.3964(6) 0.0161(14) Uani 1 1 d . . .
H5 H 0.1326 0.7433 0.3404 0.019 Uiso 1 1 calc R . .
C6 C 0.2009(4) 0.7016(5) 0.4775(7) 0.0195(16) Uani 1 1 d . . .
C7 C 0.2087(5) 0.6384(4) 0.5587(6) 0.0189(15) Uani 1 1 d . . .
H7 H 0.2510 0.6385 0.6138 0.023 Uiso 1 1 calc R . .
C8 C 0.1514(4) 0.5740(4) 0.5562(6) 0.0148(13) Uani 1 1 d . . .
C9 C 0.0876(5) 0.5755(4) 0.4788(6) 0.0178(15) Uani 1 1 d . . .
H9 H 0.0495 0.5330 0.4789 0.021 Uiso 1 1 calc R . .

loop_
_atom_site_aniso_label
_atom_site_aniso_U_11
_atom_site_aniso_U_22
_atom_site_aniso_U_33
_atom_site_aniso_U_23
_atom_site_aniso_U_13
_atom_site_aniso_U_12
Li1 0.015(5) 0.016(6) 0.022(6) 0.001(5) 0.002(5) 0.002(4)
Zn1 0.0114(5) 0.0138(5) 0.0168(6) 0.0007(4) 0.0003(4) -0.0013(3)
O1 0.015(2) 0.016(2) 0.016(2) 0.003(2) 0.000(2) 0.0023(19)
O2 0.016(2) 0.032(3) 0.029(3) 0.009(2) -0.002(2) -0.010(2)
O3 0.028(3) 0.019(2) 0.024(3) 0.003(2) -0.007(2) -0.009(2)
O4 0.027(3) 0.026(3) 0.035(3) 0.010(2) -0.014(3) -0.013(2)
O5 0.021(2) 0.017(2) 0.011(2) 0.0032(19) 0.000(2) 0.0017(19)
O6 0.036(3) 0.018(3) 0.024(3) 0.006(2) -0.005(2) -0.008(2)
C1 0.020(4) 0.009(3) 0.027(4) 0.001(3) -0.003(3) -0.002(3)
C2 0.018(3) 0.015(3) 0.018(4) 0.001(3) 0.000(3) -0.007(3)
C3 0.013(3) 0.017(3) 0.029(4) 0.004(3) -0.003(3) -0.001(3)
C4 0.015(3) 0.018(3) 0.008(3) 0.004(3) -0.001(3) 0.001(3)
C5 0.019(3) 0.017(3) 0.012(4) 0.004(3) -0.005(3) -0.001(3)
C6 0.018(3) 0.018(3) 0.022(4) -0.003(3) 0.003(3) -0.009(3)
C7 0.018(4) 0.023(4) 0.015(4) 0.004(3) -0.001(3) -0.002(3)
C8 0.019(3) 0.015(3) 0.010(3) 0.004(3) 0.000(3) -0.002(3)
C9 0.021(3) 0.020(3) 0.013(4) -0.005(3) 0.004(3) -0.008(3)

loop_
_atom_type_symbol
_atom_type_description
_atom_type_scat_dispersion_real
_atom_type_scat_dispersion_imag
_atom_type_scat_source
C C 0.0181 0.0091 'International Tables Vol C Tables 4.2.6.8 and 6.1.1.4'
H H 0.0000 0.0000 'International Tables Vol C Tables 4.2.6.8 and 6.1.1.4'
Li Li 0.0008 0.0003 'International Tables Vol C Tables 4.2.6.8 and 6.1.1.4'
O O 0.0492 0.0322 'International Tables Vol C Tables 4.2.6.8 and 6.1.1.4'
Zn Zn -1.5491 0.6778 'International Tables Vol C Tables 4.2.6.8 and 6.1.1.4'

loop_
_geom_angle_atom_site_label_1
_geom_angle_atom_site_label_2
_geom_angle_atom_site_label_3
_geom_angle
_geom_angle_site_symmetry_1
_geom_angle_site_symmetry_3
_geom_angle_publ_flag
O4 Li1 O6 107.9(6) 8_666 3 ?
O4 Li1 O1 108.9(7) 8_666 4_455 ?
O6 Li1 O1 105.2(6) 3 4_455 ?
O4 Li1 O5 138.5(7) 8_666 . ?
O6 Li1 O5 105.8(6) 3 . ?
O1 Li1 O5 84.3(5) 4_455 . ?
O4 Li1 Zn1 143.8(6) 8_666 4_455 ?
O6 Li1 Zn1 103.0(5) 3 4_455 ?
O1 Li1 Zn1 43.5(3) 4_455 4_455 ?
O5 Li1 Zn1 42.1(2) . 4_455 ?
O4 Li1 Zn1 65.6(4) 8_666 1_556 ?
O6 Li1 Zn1 57.8(4) 3 1_556 ?
O1 Li1 Zn1 83.6(4) 4_455 1_556 ?
O5 Li1 Zn1 155.7(5) . 1_556 ?
Zn1 Li1 Zn1 119.5(4) 4_455 1_556 ?
O3 Zn1 O2 118.2(2) 8_665 4_454 ?
O3 Zn1 O5 121.3(2) 8_665 3_554 ?
O2 Zn1 O5 115.1(2) 4_454 3_554 ?
O3 Zn1 O1 114.9(2) 8_665 . ?
O2 Zn1 O1 93.5(2) 4_454 . ?
O5 Zn1 O1 83.93(19) 3_554 . ?
O3 Zn1 Li1 137.2(3) 8_665 3_554 ?
O2 Zn1 Li1 101.2(3) 4_454 3_554 ?
O5 Zn1 Li1 42.8(3) 3_554 3_554 ?
O1 Zn1 Li1 42.4(3) . 3_554 ?
O3 Zn1 Li1 85.7(3) 8_665 1_554 ?
O2 Zn1 Li1 69.4(3) 4_454 1_554 ?
O5 Zn1 Li1 91.2(3) 3_554 1_554 ?
O1 Zn1 Li1 158.3(2) . 1_554 ?
Li1 Zn1 Li1 125.7(4) 3_554 1_554 ?
C1 O1 Li1 119.3(5) . 3_554 ?
C1 O1 Zn1 130.0(4) . . ?
Li1 O1 Zn1 94.1(4) 3_554 . ?
C1 O2 Zn1 142.7(5) . 3 ?
C2 O3 Zn1 116.1(4) . 8_665 ?
C2 O4 Li1 147.4(6) . 8_666 ?
C3 O5 Zn1 106.5(4) . 4_455 ?
C3 O5 Li1 132.9(6) . . ?
Zn1 O5 Li1 95.2(4) 4_455 . ?
C3 O6 Li1 160.3(6) . 4_454 ?
O2 C1 O1 124.7(7) . . ?
O2 C1 C4 115.3(6) . . ?
O1 C1 C4 120.0(6) . . ?
O4 C2 O3 124.5(6) . . ?
O4 C2 C6 119.7(6) . . ?
O3 C2 C6 115.8(6) . . ?
O6 C3 O5 122.5(7) . . ?
O6 C3 C8 119.1(7) . . ?
O5 C3 C8 118.4(6) . . ?
C5 C4 C9 119.8(6) . . ?
C5 C4 C1 122.2(6) . . ?
C9 C4 C1 117.9(6) . . ?
C4 C5 C6 119.9(6) . . ?
C7 C6 C5 120.3(7) . . ?
C7 C6 C2 118.3(6) . . ?
C5 C6 C2 121.3(7) . . ?
C6 C7 C8 118.8(7) . . ?
C9 C8 C7 120.6(6) . . ?
C9 C8 C3 118.5(6) . . ?
C7 C8 C3 120.9(6) . . ?
C8 C9 C4 120.5(7) . . ?

loop_
_geom_bond_atom_site_label_1
_geom_bond_atom_site_label_2
_geom_bond_distance
_geom_bond_site_symmetry_2
_geom_bond_publ_flag
Li1 O4 1.864(13) 8_666 ?
Li1 O6 1.899(12) 3 ?
Li1 O1 1.999(13) 4_455 ?
Li1 O5 2.015(13) . ?
Li1 Zn1 2.955(11) 4_455 ?
Li1 Zn1 3.126(12) 1_556 ?
Zn1 O3 1.895(5) 8_665 ?
Zn1 O2 1.949(5) 4_454 ?
Zn1 O5 1.988(5) 3_554 ?
Zn1 O1 2.038(5) . ?
Zn1 Li1 2.955(11) 3_554 ?
Zn1 Li1 3.126(12) 1_554 ?
O1 C1 1.275(9) . ?
O1 Li1 1.999(13) 3_554 ?
O2 C1 1.238(9) . ?
O2 Zn1 1.949(5) 3 ?
O3 C2 1.295(9) . ?
O3 Zn1 1.895(5) 8_665 ?
O4 C2 1.222(9) . ?
O4 Li1 1.864(13) 8_666 ?
O5 C3 1.273(9) . ?
O5 Zn1 1.988(5) 4_455 ?
O6 C3 1.238(9) . ?
O6 Li1 1.899(12) 4_454 ?
C1 C4 1.498(10) . ?
C2 C6 1.508(10) . ?
C3 C8 1.509(10) . ?
C4 C5 1.377(10) . ?
C4 C9 1.393(10) . ?
C5 C6 1.393(10) . ?
C6 C7 1.387(11) . ?
C7 C8 1.406(10) . ?
C8 C9 1.360(10) . ?
